data_4038773
loop_
_publ_author_name
'Richaud, Alexis D.'
'Roche, St\'ephane P'

_publ_section_title
;
 Structure-Property Relationship Study of <i>N</i>-(Hydroxy)Peptides for
 the Design of Self-Assembled Parallel \b-Sheets.
;
_journal_issue 19
_journal_name_full 'The Journal of organic chemistry'
_journal_page_first 12329
_journal_page_last 12342
_journal_paper_doi 10.1021/acs.joc.0c01441
_journal_volume 85
_journal_year 2020
_chemical_absolute_configuration unk
_chemical_formula_moiety 'C14 H25 N3 O7'
_chemical_formula_sum 'C14 H25 N3 O7'
_chemical_formula_weight 347.37
_space_group_crystal_system monoclinic
_space_group_IT_number 4
_space_group_name_Hall 'P 2yb'
_space_group_name_H-M_alt 'P 1 21 1'
_atom_sites_solution_hydrogens geom
_atom_sites_solution_primary direct
_atom_sites_solution_secondary difmap
_audit_creation_method SHELXL-2017/1
_cell_angle_alpha 90
_cell_angle_beta 90.242(3)
_cell_angle_gamma 90
_cell_formula_units_Z 4
_cell_length_a 9.5051(18)
_cell_length_b 8.8409(18)
_cell_length_c 20.790(4)
_cell_measurement_reflns_used 2811
_cell_measurement_temperature 100(2)
_cell_measurement_theta_max 11.82
_cell_measurement_theta_min 2.17
_cell_volume 1747.0(6)
_computing_cell_refinement 'APEX II v2014.11-0 (Bruker, 2014)'
_computing_data_collection '15IDD, ChemMatCARS, 2019'
_computing_data_reduction 'APEX II v2014.11-0 (Bruker, 2014)'
_computing_molecular_graphics 'SHELXTL (Bruker, 2016)'
_computing_publication_material 'SHELXTL (Bruker, 2016)'
_computing_structure_refinement 'SHELXL-2014/7 (Sheldrick, 2016)'
_computing_structure_solution 'SHELX (Bruker, 2016)'
_diffrn_ambient_temperature 100(2)
_diffrn_detector 'Pilatus1M pixel array detector'
_diffrn_detector_area_resol_mean 5.8
_diffrn_measured_fraction_theta_full 0.963
_diffrn_measured_fraction_theta_max 0.963
_diffrn_measurement_details '0.5 degree frames measured for 1 seconds each'
_diffrn_measurement_device 'three-circle goniometer with fixed chi'
_diffrn_measurement_device_type 'huber three-circle diffractometer'
_diffrn_measurement_method '\w and \f scans'
_diffrn_radiation_monochromator 'silicon  1 1 1 and 3 1 1'
_diffrn_radiation_probe x-ray
_diffrn_radiation_source synchrotron
_diffrn_radiation_type synchrotron
_diffrn_radiation_wavelength 0.41328
_diffrn_reflns_av_R_equivalents 0.1178
_diffrn_reflns_av_unetI/netI 0.1065
_diffrn_reflns_Laue_measured_fraction_full 0.963
_diffrn_reflns_Laue_measured_fraction_max 0.963
_diffrn_reflns_limit_h_max 11
_diffrn_reflns_limit_h_min -11
_diffrn_reflns_limit_k_max 10
_diffrn_reflns_limit_k_min -10
_diffrn_reflns_limit_l_max 25
_diffrn_reflns_limit_l_min -25
_diffrn_reflns_number 39900
_diffrn_reflns_point_group_measured_fraction_full 0.971
_diffrn_reflns_point_group_measured_fraction_max 0.971
_diffrn_reflns_theta_full 14.357
_diffrn_reflns_theta_max 14.614
_diffrn_reflns_theta_min 1.139
_exptl_absorpt_coefficient_mu 0.041
_exptl_absorpt_correction_T_max 0.7438
_exptl_absorpt_correction_T_min 0.6130
_exptl_absorpt_correction_type multi-scan
_exptl_absorpt_process_details 'SADABS, G. Sheldrick; 2018'
_exptl_crystal_colour colorless
_exptl_crystal_density_diffrn 1.321
_exptl_crystal_description needle
_exptl_crystal_F_000 744
_exptl_crystal_size_max 0.015
_exptl_crystal_size_mid 0.004
_exptl_crystal_size_min 0.002
_refine_diff_density_max 0.518
_refine_diff_density_min -0.267
_refine_diff_density_rms 0.111
_refine_ls_abs_structure_details
;
 Flack x determined using 1650 quotients [(I+)-(I-)]/[(I+)+(I-)]
 (Parsons, Flack and Wagner, Acta Cryst. B69 (2013) 249-259).
;
_refine_ls_abs_structure_Flack -4.0(10)
_refine_ls_extinction_coef 0.23(3)
_refine_ls_extinction_expression Fc^*^=kFc[1+0.001xFc^2^\l^3^/sin(2\q)]^-1/4^
_refine_ls_extinction_method 'SHELXL-2017/1 (Sheldrick 2017)'
_refine_ls_goodness_of_fit_ref 1.009
_refine_ls_hydrogen_treatment mixed
_refine_ls_matrix_type full
_refine_ls_number_parameters 451
_refine_ls_number_reflns 6458
_refine_ls_number_restraints 1
_refine_ls_restrained_S_all 1.009
_refine_ls_R_factor_all 0.1055
_refine_ls_R_factor_gt 0.0689
_refine_ls_shift/su_max 0.000
_refine_ls_shift/su_mean 0.000
_refine_ls_structure_factor_coef Fsqd
_refine_ls_weighting_details 'w=1/[\s^2^(Fo^2^)+(0.0986P)^2^] where P=(Fo^2^+2Fc^2^)/3'
_refine_ls_weighting_scheme calc
_refine_ls_wR_factor_gt 0.1604
_refine_ls_wR_factor_ref 0.1873
_reflns_Friedel_coverage 0.885
_reflns_Friedel_fraction_full 0.980
_reflns_Friedel_fraction_max 0.979
_reflns_number_gt 4346
_reflns_number_total 6458
_reflns_threshold_expression 'I > 2\s(I)'
_cod_data_source_file jo0c01441_si_002.cif
_cod_data_source_block s19031
_cod_depositor_comments 'Adding full bibliography for 4038773.cif.'
_cod_original_sg_symbol_H-M 'P 21'
_cod_database_code 4038773
_shelx_shelxl_version_number 2017/1
_shelx_space_group_comment
;
The symmetry employed for this shelxl refinement is uniquely defined
by the following loop, which should always be used as a source of
symmetry information in preference to the above space-group names.
They are only intended as comments.
;
_shelx_estimated_absorpt_t_min 0.999
_shelx_estimated_absorpt_t_max 1.000

loop_
_space_group_symop_operation_xyz
'x, y, z'
'-x, y+1/2, -z'

loop_
_atom_site_label
_atom_site_type_symbol
_atom_site_fract_x
_atom_site_fract_y
_atom_site_fract_z
_atom_site_U_iso_or_equiv
_atom_site_adp_type
_atom_site_occupancy
_atom_site_site_symmetry_order
_atom_site_calc_flag
_atom_site_refinement_flags_posn
_atom_site_refinement_flags_adp
_atom_site_refinement_flags_occupancy
_atom_site_disorder_assembly
_atom_site_disorder_group
O1A O 0.5359(5) 0.2882(4) 0.9817(2) 0.0478(11) Uani 1 1 d . . . . .
O2A O 0.6988(5) 0.6360(4) 1.0128(2) 0.0462(11) Uani 1 1 d . . . . .
H2OA H 0.635586 0.701345 1.007615 0.05(2) Uiso 1 1 calc R . . . .
O3A O 0.5585(4) 0.5949(4) 0.8616(2) 0.0443(10) Uani 1 1 d . . . . .
O4A O 0.8737(5) 0.4169(5) 0.7151(2) 0.0475(11) Uani 1 1 d . . . . .
O5A O 0.6025(5) 0.6187(5) 0.6402(3) 0.0562(12) Uani 1 1 d . . . . .
H5OA H 0.524298 0.596682 0.656375 0.084 Uiso 1 1 calc R U . . .
O6A O 0.7983(7) 0.4319(7) 0.4901(3) 0.0801(17) Uani 1 1 d . . . . .
O7A O 0.8711(6) 0.6147(7) 0.5576(3) 0.0792(17) Uani 1 1 d . . . . .
N1A N 0.6587(5) 0.5021(5) 0.9826(3) 0.0417(12) Uani 1 1 d . . . . .
N2A N 0.7773(5) 0.5681(5) 0.8196(2) 0.0410(12) Uani 1 1 d . . . . .
H2NA H 0.864909 0.541412 0.827487 0.06(2) Uiso 1 1 calc R . . . .
N3A N 0.6989(6) 0.5029(6) 0.6531(3) 0.0480(13) Uani 1 1 d . . . . .
C1A C 0.5112(7) 0.4499(7) 1.0745(3) 0.0469(15) Uani 1 1 d . . . . .
H1A H 0.441469 0.530647 1.069304 0.070 Uiso 1 1 calc R U . . .
H1B H 0.588107 0.485417 1.102157 0.070 Uiso 1 1 calc R U . . .
H1C H 0.466641 0.361414 1.094128 0.070 Uiso 1 1 calc R U . . .
C2A C 0.5686(6) 0.4074(6) 1.0099(3) 0.0397(14) Uani 1 1 d . . . . .
C3A C 0.7372(6) 0.4687(7) 0.9249(3) 0.0419(14) Uani 1 1 d . . . . .
H3A H 0.733132 0.358521 0.916536 0.050 Uiso 1 1 calc R U . . .
H3B H 0.837048 0.496407 0.931776 0.050 Uiso 1 1 calc R U . . .
C4A C 0.6819(6) 0.5520(6) 0.8665(3) 0.0385(14) Uani 1 1 d . . . . .
C5A C 0.7427(7) 0.6273(7) 0.7567(3) 0.0426(14) Uani 1 1 d . . . . .
H5A H 0.639074 0.646614 0.755049 0.051 Uiso 1 1 calc R U . . .
C6A C 0.7781(6) 0.5080(6) 0.7065(3) 0.0432(14) Uani 1 1 d . . . . .
C7A C 0.7306(7) 0.4116(8) 0.5975(3) 0.0520(16) Uani 1 1 d . . . . .
H7A H 0.641785 0.372490 0.578780 0.062 Uiso 1 1 calc R U . . .
H7B H 0.788321 0.323844 0.610899 0.062 Uiso 1 1 calc R U . . .
C8A C 0.8086(8) 0.4999(9) 0.5470(4) 0.0609(19) Uani 1 1 d . . . . .
C9A C 0.8561(12) 0.5106(13) 0.4334(5) 0.101(4) Uani 1 1 d . . . . .
H9A H 0.801719 0.479740 0.394894 0.121 Uiso 1 1 calc R U . . .
H9B H 0.843181 0.620864 0.439141 0.121 Uiso 1 1 calc R U . . .
C10A C 0.9947(12) 0.4821(13) 0.4230(6) 0.111(4) Uani 1 1 d . . . . .
H10A H 1.050702 0.523496 0.458537 0.167 Uiso 1 1 calc R U . . .
H10B H 1.023653 0.529555 0.382552 0.167 Uiso 1 1 calc R U . . .
H10C H 1.009727 0.372566 0.420314 0.167 Uiso 1 1 calc R U . . .
C11A C 0.8202(7) 0.7773(7) 0.7411(4) 0.0483(16) Uani 1 1 d . . . . .
H11A H 0.791843 0.807665 0.696577 0.058 Uiso 1 1 calc R U . . .
C12A C 0.7736(7) 0.9009(7) 0.7857(4) 0.0504(16) Uani 1 1 d . . . . .
H12A H 0.804932 0.875403 0.829866 0.061 Uiso 1 1 calc R U . . .
H12B H 0.669436 0.903901 0.785805 0.061 Uiso 1 1 calc R U . . .
C13A C 0.8284(8) 1.0581(7) 0.7688(4) 0.0547(17) Uani 1 1 d . . . . .
H13A H 0.931343 1.058803 0.771843 0.082 Uiso 1 1 calc R U . . .
H13B H 0.789597 1.132336 0.798916 0.082 Uiso 1 1 calc R U . . .
H13C H 0.799580 1.084061 0.724887 0.082 Uiso 1 1 calc R U . . .
C14A C 0.9795(7) 0.7564(8) 0.7412(4) 0.063(2) Uani 1 1 d . . . . .
H14A H 1.024750 0.851130 0.728285 0.095 Uiso 1 1 calc R U . . .
H14B H 1.004793 0.676061 0.710937 0.095 Uiso 1 1 calc R U . . .
H14C H 1.011168 0.728556 0.784559 0.095 Uiso 1 1 calc R U . . .
O1B O 0.0254(5) 0.7943(4) 0.9812(2) 0.0465(11) Uani 1 1 d . . . . .
O2B O 0.2052(4) 0.4546(4) 1.0096(2) 0.0457(10) Uani 1 1 d . . . . .
H2OB H 0.138580 0.392336 1.010934 0.038(17) Uiso 1 1 calc R . . . .
O3B O 0.0549(4) 0.4731(4) 0.8642(2) 0.0450(10) Uani 1 1 d . . . . .
O4B O 0.3883(5) 0.5438(5) 0.7100(2) 0.0534(12) Uani 1 1 d . . . . .
O5B O 0.1012(5) 0.3338(5) 0.6550(2) 0.0533(12) Uani 1 1 d . . . . .
H5OB H 0.024538 0.360814 0.671294 0.05(2) Uiso 1 1 calc R . . . .
O6B O 0.3341(5) 0.4965(5) 0.4998(2) 0.0585(13) Uani 1 1 d . . . . .
O7B O 0.3801(5) 0.3179(6) 0.5737(3) 0.0630(13) Uani 1 1 d . . . . .
N1B N 0.1593(5) 0.5878(5) 0.9803(3) 0.0409(12) Uani 1 1 d . . . . .
N2B N 0.2775(5) 0.4743(6) 0.8257(3) 0.0446(12) Uani 1 1 d . . . . .
H2NB H 0.363269 0.510003 0.830696 0.035(16) Uiso 1 1 calc R . . . .
N3B N 0.1982(5) 0.4516(6) 0.6598(3) 0.0491(13) Uani 1 1 d . . . . .
C1B C 0.0109(7) 0.6315(7) 1.0731(3) 0.0456(15) Uani 1 1 d . . . . .
H1D H -0.021122 0.721734 1.096137 0.068 Uiso 1 1 calc R U . . .
H1E H 0.086920 0.582928 1.097443 0.068 Uiso 1 1 calc R U . . .
H1F H -0.067654 0.560619 1.068143 0.068 Uiso 1 1 calc R U . . .
C2B C 0.0637(6) 0.6761(6) 1.0082(3) 0.0398(14) Uani 1 1 d . . . . .
C3B C 0.2280(6) 0.6202(6) 0.9208(3) 0.0402(14) Uani 1 1 d . . . . .
H3C H 0.330976 0.609070 0.926472 0.048 Uiso 1 1 calc R U . . .
H3D H 0.208516 0.726127 0.908200 0.048 Uiso 1 1 calc R U . . .
C4B C 0.1776(6) 0.5139(6) 0.8675(3) 0.0387(14) Uani 1 1 d . . . . .
C5B C 0.2469(7) 0.3728(7) 0.7718(3) 0.0461(15) Uani 1 1 d . . . . .
H5B H 0.143463 0.352071 0.770888 0.055 Uiso 1 1 calc R U . . .
C6B C 0.2855(7) 0.4585(7) 0.7116(3) 0.0480(15) Uani 1 1 d . . . . .
C7B C 0.2270(7) 0.5254(8) 0.6000(3) 0.0536(17) Uani 1 1 d . . . . .
H7C H 0.271877 0.624453 0.608657 0.064 Uiso 1 1 calc R U . . .
H7D H 0.137266 0.544489 0.577024 0.064 Uiso 1 1 calc R U . . .
C8B C 0.3228(7) 0.4321(8) 0.5573(3) 0.0492(16) Uani 1 1 d . . . . .
C9B C 0.4172(10) 0.4122(9) 0.4529(4) 0.072(2) Uani 1 1 d . . . . .
H9C H 0.375582 0.310860 0.445854 0.086 Uiso 1 1 calc R U . . .
H9D H 0.514689 0.399130 0.468832 0.086 Uiso 1 1 calc R U . . .
C10B C 0.4171(9) 0.4992(10) 0.3918(4) 0.069(2) Uani 1 1 d . . . . .
H10D H 0.320709 0.506795 0.375188 0.104 Uiso 1 1 calc R U . . .
H10E H 0.476189 0.447412 0.360169 0.104 Uiso 1 1 calc R U . . .
H10F H 0.454396 0.600940 0.399669 0.104 Uiso 1 1 calc R U . . .
C11B C 0.3254(7) 0.2215(7) 0.7808(4) 0.0480(16) Uani 1 1 d . . . . .
H11B H 0.298322 0.182684 0.824245 0.058 Uiso 1 1 calc R U . . .
C12B C 0.2773(7) 0.1016(7) 0.7321(4) 0.0478(15) Uani 1 1 d . . . . .
H12C H 0.315449 0.127359 0.689256 0.057 Uiso 1 1 calc R U . . .
H12D H 0.173401 0.103401 0.728984 0.057 Uiso 1 1 calc R U . . .
C13B C 0.3253(8) -0.0589(7) 0.7504(4) 0.0571(18) Uani 1 1 d . . . . .
H13D H 0.427569 -0.059969 0.756378 0.086 Uiso 1 1 calc R U . . .
H13E H 0.299262 -0.129418 0.715981 0.086 Uiso 1 1 calc R U . . .
H13F H 0.279468 -0.089535 0.790480 0.086 Uiso 1 1 calc R U . . .
C14B C 0.4832(7) 0.2402(8) 0.7821(4) 0.0592(19) Uani 1 1 d . . . . .
H14D H 0.527510 0.142560 0.791437 0.089 Uiso 1 1 calc R U . . .
H14E H 0.509308 0.313397 0.815450 0.089 Uiso 1 1 calc R U . . .
H14F H 0.515161 0.276868 0.740117 0.089 Uiso 1 1 calc R U . . .

loop_
_atom_site_aniso_label
_atom_site_aniso_U_11
_atom_site_aniso_U_22
_atom_site_aniso_U_33
_atom_site_aniso_U_23
_atom_site_aniso_U_13
_atom_site_aniso_U_12
O1A 0.049(3) 0.028(2) 0.067(3) 0.000(2) 0.010(2) -0.0022(17)
O2A 0.045(3) 0.025(2) 0.069(3) -0.006(2) 0.003(2) -0.0023(18)
O3A 0.036(3) 0.036(2) 0.061(3) -0.0002(19) 0.0070(19) -0.0009(17)
O4A 0.042(3) 0.035(2) 0.066(3) 0.002(2) 0.002(2) 0.0079(18)
O5A 0.044(3) 0.051(3) 0.074(3) 0.008(2) 0.003(2) 0.002(2)
O6A 0.105(5) 0.069(4) 0.066(4) 0.009(3) 0.026(3) 0.009(3)
O7A 0.071(4) 0.057(3) 0.110(5) 0.003(3) 0.028(3) -0.013(3)
N1A 0.035(3) 0.028(2) 0.063(3) -0.003(2) 0.004(2) -0.002(2)
N2A 0.030(3) 0.032(2) 0.062(4) 0.006(2) 0.004(2) 0.0027(19)
N3A 0.041(3) 0.038(3) 0.065(4) 0.002(2) 0.003(3) 0.005(2)
C1A 0.045(4) 0.040(3) 0.056(4) 0.001(3) 0.006(3) -0.001(3)
C2A 0.029(3) 0.027(3) 0.063(4) 0.005(3) 0.001(3) 0.001(2)
C3A 0.034(3) 0.034(3) 0.058(4) 0.002(3) 0.006(3) 0.001(2)
C4A 0.031(3) 0.024(3) 0.061(4) -0.002(3) 0.001(3) -0.001(2)
C5A 0.030(3) 0.038(3) 0.060(4) 0.003(3) 0.004(3) 0.000(2)
C6A 0.031(3) 0.032(3) 0.067(4) 0.008(3) 0.009(3) -0.003(2)
C7A 0.044(4) 0.049(4) 0.063(4) 0.001(3) 0.004(3) -0.001(3)
C8A 0.059(5) 0.046(4) 0.078(6) 0.010(4) 0.016(4) 0.010(3)
C9A 0.120(10) 0.083(7) 0.101(7) 0.021(6) 0.046(6) 0.031(6)
C10A 0.101(9) 0.090(7) 0.143(10) 0.030(7) 0.050(7) 0.036(6)
C11A 0.035(4) 0.035(3) 0.075(5) 0.006(3) 0.009(3) 0.002(2)
C12A 0.048(4) 0.033(3) 0.070(5) 0.000(3) 0.004(3) 0.001(3)
C13A 0.056(5) 0.035(3) 0.073(5) -0.001(3) 0.006(3) -0.005(3)
C14A 0.039(4) 0.037(3) 0.113(7) 0.009(4) 0.013(4) -0.003(3)
O1B 0.046(3) 0.027(2) 0.067(3) 0.002(2) 0.007(2) 0.0055(17)
O2B 0.037(2) 0.026(2) 0.073(3) 0.002(2) 0.001(2) 0.0051(18)
O3B 0.032(2) 0.035(2) 0.068(3) 0.003(2) 0.0061(18) -0.0016(17)
O4B 0.043(3) 0.047(3) 0.069(3) -0.004(2) 0.006(2) -0.005(2)
O5B 0.034(3) 0.048(3) 0.077(3) -0.010(2) 0.002(2) 0.0039(19)
O6B 0.058(3) 0.052(3) 0.065(3) -0.005(2) 0.008(2) 0.004(2)
O7B 0.054(3) 0.055(3) 0.080(3) 0.002(3) 0.010(2) 0.014(2)
N1B 0.035(3) 0.024(2) 0.064(4) 0.001(2) 0.001(2) 0.0005(19)
N2B 0.032(3) 0.039(3) 0.062(3) -0.005(2) 0.001(2) -0.003(2)
N3B 0.037(3) 0.050(3) 0.060(3) -0.002(3) 0.003(2) 0.005(2)
C1B 0.045(4) 0.031(3) 0.061(4) -0.002(3) 0.007(3) 0.004(3)
C2B 0.034(3) 0.022(3) 0.063(4) -0.005(3) -0.001(3) -0.002(2)
C3B 0.034(3) 0.030(3) 0.056(4) -0.003(3) 0.007(3) -0.005(2)
C4B 0.029(3) 0.023(3) 0.064(4) 0.007(3) 0.003(3) -0.001(2)
C5B 0.035(4) 0.043(3) 0.060(4) -0.010(3) -0.001(3) 0.002(2)
C6B 0.043(4) 0.037(3) 0.064(4) -0.005(3) 0.004(3) 0.005(3)
C7B 0.037(4) 0.055(4) 0.069(5) -0.002(3) -0.001(3) 0.010(3)
C8B 0.037(4) 0.052(4) 0.059(4) -0.006(3) 0.000(3) 0.004(3)
C9B 0.081(6) 0.059(5) 0.075(5) -0.004(4) 0.021(4) 0.008(4)
C10B 0.073(6) 0.065(5) 0.070(5) -0.009(4) 0.012(4) -0.016(4)
C11B 0.040(4) 0.037(3) 0.067(5) -0.005(3) 0.002(3) -0.006(3)
C12B 0.040(4) 0.034(3) 0.069(4) -0.002(3) -0.001(3) -0.005(2)
C13B 0.050(4) 0.034(3) 0.087(5) -0.004(3) -0.001(3) -0.002(3)
C14B 0.041(4) 0.039(3) 0.098(6) -0.008(4) -0.004(4) 0.000(3)

loop_
_atom_type_symbol
_atom_type_description
_atom_type_scat_dispersion_real
_atom_type_scat_dispersion_imag
_atom_type_scat_source
C C -0.0001 0.0005 'International Tables Vol C Tables 4.2.6.8 and 6.1.1.4'
H H 0.0000 0.0000 'International Tables Vol C Tables 4.2.6.8 and 6.1.1.4'
N N 0.0005 0.0010 'International Tables Vol C Tables 4.2.6.8 and 6.1.1.4'
O O 0.0017 0.0018 'International Tables Vol C Tables 4.2.6.8 and 6.1.1.4'

loop_
_geom_angle_atom_site_label_1
_geom_angle_atom_site_label_2
_geom_angle_atom_site_label_3
_geom_angle
_geom_angle_site_symmetry_1
_geom_angle_site_symmetry_3
_geom_angle_publ_flag
N1A O2A H2OA 109.5 . . ?
N3A O5A H5OA 109.5 . . ?
C8A O6A C9A 118.1(8) . . ?
C2A N1A O2A 121.3(5) . . ?
C2A N1A C3A 124.2(5) . . ?
O2A N1A C3A 114.0(5) . . ?
C4A N2A C5A 122.9(5) . . ?
C4A N2A H2NA 118.5 . . ?
C5A N2A H2NA 118.5 . . ?
C6A N3A O5A 120.0(5) . . ?
C6A N3A C7A 124.4(5) . . ?
O5A N3A C7A 113.2(5) . . ?
C2A C1A H1A 109.5 . . ?
C2A C1A H1B 109.5 . . ?
H1A C1A H1B 109.5 . . ?
C2A C1A H1C 109.5 . . ?
H1A C1A H1C 109.5 . . ?
H1B C1A H1C 109.5 . . ?
O1A C2A N1A 119.6(6) . . ?
O1A C2A C1A 122.9(5) . . ?
N1A C2A C1A 117.6(5) . . ?
N1A C3A C4A 112.8(5) . . ?
N1A C3A H3A 109.0 . . ?
C4A C3A H3A 109.0 . . ?
N1A C3A H3B 109.0 . . ?
C4A C3A H3B 109.0 . . ?
H3A C3A H3B 107.8 . . ?
O3A C4A N2A 123.5(6) . . ?
O3A C4A C3A 122.8(6) . . ?
N2A C4A C3A 113.6(5) . . ?
N2A C5A C6A 108.6(5) . . ?
N2A C5A C11A 113.1(5) . . ?
C6A C5A C11A 110.0(5) . . ?
N2A C5A H5A 108.3 . . ?
C6A C5A H5A 108.3 . . ?
C11A C5A H5A 108.3 . . ?
O4A C6A N3A 120.7(6) . . ?
O4A C6A C5A 121.4(6) . . ?
N3A C6A C5A 117.8(5) . . ?
N3A C7A C8A 112.0(6) . . ?
N3A C7A H7A 109.2 . . ?
C8A C7A H7A 109.2 . . ?
N3A C7A H7B 109.2 . . ?
C8A C7A H7B 109.2 . . ?
H7A C7A H7B 107.9 . . ?
O7A C8A O6A 125.7(7) . . ?
O7A C8A C7A 123.8(8) . . ?
O6A C8A C7A 110.5(7) . . ?
C10A C9A O6A 113.9(9) . . ?
C10A C9A H9A 108.8 . . ?
O6A C9A H9A 108.8 . . ?
C10A C9A H9B 108.8 . . ?
O6A C9A H9B 108.8 . . ?
H9A C9A H9B 107.7 . . ?
C9A C10A H10A 109.5 . . ?
C9A C10A H10B 109.5 . . ?
H10A C10A H10B 109.5 . . ?
C9A C10A H10C 109.5 . . ?
H10A C10A H10C 109.5 . . ?
H10B C10A H10C 109.5 . . ?
C12A C11A C14A 112.5(6) . . ?
C12A C11A C5A 110.6(5) . . ?
C14A C11A C5A 111.6(5) . . ?
C12A C11A H11A 107.3 . . ?
C14A C11A H11A 107.3 . . ?
C5A C11A H11A 107.3 . . ?
C11A C12A C13A 114.8(6) . . ?
C11A C12A H12A 108.6 . . ?
C13A C12A H12A 108.6 . . ?
C11A C12A H12B 108.6 . . ?
C13A C12A H12B 108.6 . . ?
H12A C12A H12B 107.6 . . ?
C12A C13A H13A 109.5 . . ?
C12A C13A H13B 109.5 . . ?
H13A C13A H13B 109.5 . . ?
C12A C13A H13C 109.5 . . ?
H13A C13A H13C 109.5 . . ?
H13B C13A H13C 109.5 . . ?
C11A C14A H14A 109.5 . . ?
C11A C14A H14B 109.5 . . ?
H14A C14A H14B 109.5 . . ?
C11A C14A H14C 109.5 . . ?
H14A C14A H14C 109.5 . . ?
H14B C14A H14C 109.5 . . ?
N1B O2B H2OB 109.5 . . ?
N3B O5B H5OB 109.5 . . ?
C8B O6B C9B 115.3(5) . . ?
C2B N1B O2B 121.1(5) . . ?
C2B N1B C3B 125.1(5) . . ?
O2B N1B C3B 113.8(5) . . ?
C4B N2B C5B 121.3(5) . . ?
C4B N2B H2NB 119.4 . . ?
C5B N2B H2NB 119.4 . . ?
C6B N3B O5B 119.4(5) . . ?
C6B N3B C7B 123.4(6) . . ?
O5B N3B C7B 114.1(5) . . ?
C2B C1B H1D 109.5 . . ?
C2B C1B H1E 109.5 . . ?
H1D C1B H1E 109.5 . . ?
C2B C1B H1F 109.5 . . ?
H1D C1B H1F 109.5 . . ?
H1E C1B H1F 109.5 . . ?
O1B C2B N1B 119.7(6) . . ?
O1B C2B C1B 122.2(6) . . ?
N1B C2B C1B 118.1(5) . . ?
N1B C3B C4B 111.1(5) . . ?
N1B C3B H3C 109.4 . . ?
C4B C3B H3C 109.4 . . ?
N1B C3B H3D 109.4 . . ?
C4B C3B H3D 109.4 . . ?
H3C C3B H3D 108.0 . . ?
O3B C4B N2B 124.4(6) . . ?
O3B C4B C3B 121.3(5) . . ?
N2B C4B C3B 114.3(5) . . ?
N2B C5B C6B 106.2(5) . . ?
N2B C5B C11B 110.1(5) . . ?
C6B C5B C11B 114.7(5) . . ?
N2B C5B H5B 108.6 . . ?
C6B C5B H5B 108.6 . . ?
C11B C5B H5B 108.6 . . ?
O4B C6B N3B 119.1(6) . . ?
O4B C6B C5B 121.7(6) . . ?
N3B C6B C5B 119.0(6) . . ?
N3B C7B C8B 112.1(6) . . ?
N3B C7B H7C 109.2 . . ?
C8B C7B H7C 109.2 . . ?
N3B C7B H7D 109.2 . . ?
C8B C7B H7D 109.2 . . ?
H7C C7B H7D 107.9 . . ?
O7B C8B O6B 125.3(6) . . ?
O7B C8B C7B 124.5(7) . . ?
O6B C8B C7B 110.1(6) . . ?
O6B C9B C10B 107.9(7) . . ?
O6B C9B H9C 110.1 . . ?
C10B C9B H9C 110.1 . . ?
O6B C9B H9D 110.1 . . ?
C10B C9B H9D 110.1 . . ?
H9C C9B H9D 108.4 . . ?
C9B C10B H10D 109.5 . . ?
C9B C10B H10E 109.5 . . ?
H10D C10B H10E 109.5 . . ?
C9B C10B H10F 109.5 . . ?
H10D C10B H10F 109.5 . . ?
H10E C10B H10F 109.5 . . ?
C14B C11B C12B 112.3(6) . . ?
C14B C11B C5B 112.8(5) . . ?
C12B C11B C5B 112.1(5) . . ?
C14B C11B H11B 106.4 . . ?
C12B C11B H11B 106.4 . . ?
C5B C11B H11B 106.4 . . ?
C11B C12B C13B 112.8(6) . . ?
C11B C12B H12C 109.0 . . ?
C13B C12B H12C 109.0 . . ?
C11B C12B H12D 109.0 . . ?
C13B C12B H12D 109.0 . . ?
H12C C12B H12D 107.8 . . ?
C12B C13B H13D 109.5 . . ?
C12B C13B H13E 109.5 . . ?
H13D C13B H13E 109.5 . . ?
C12B C13B H13F 109.5 . . ?
H13D C13B H13F 109.5 . . ?
H13E C13B H13F 109.5 . . ?
C11B C14B H14D 109.5 . . ?
C11B C14B H14E 109.5 . . ?
H14D C14B H14E 109.5 . . ?
C11B C14B H14F 109.5 . . ?
H14D C14B H14F 109.5 . . ?
H14E C14B H14F 109.5 . . ?

loop_
_geom_bond_atom_site_label_1
_geom_bond_atom_site_label_2
_geom_bond_distance
_geom_bond_site_symmetry_2
_geom_bond_publ_flag
O1A C2A 1.245(7) . ?
O2A N1A 1.392(6) . ?
O2A H2OA 0.8400 . ?
O3A C4A 1.237(7) . ?
O4A C6A 1.227(7) . ?
O5A N3A 1.399(7) . ?
O5A H5OA 0.8400 . ?
O6A C8A 1.329(10) . ?
O6A C9A 1.476(11) . ?
O7A C8A 1.197(10) . ?
N1A C2A 1.327(7) . ?
N1A C3A 1.447(8) . ?
N2A C4A 1.342(8) . ?
N2A C5A 1.444(8) . ?
N2A H2NA 0.8800 . ?
N3A C6A 1.340(9) . ?
N3A C7A 1.444(9) . ?
C1A C2A 1.499(9) . ?
C1A H1A 0.9800 . ?
C1A H1B 0.9800 . ?
C1A H1C 0.9800 . ?
C3A C4A 1.512(9) . ?
C3A H3A 0.9900 . ?
C3A H3B 0.9900 . ?
C5A C6A 1.522(9) . ?
C5A C11A 1.552(9) . ?
C5A H5A 1.0000 . ?
C7A C8A 1.506(10) . ?
C7A H7A 0.9900 . ?
C7A H7B 0.9900 . ?
C9A C10A 1.360(13) . ?
C9A H9A 0.9900 . ?
C9A H9B 0.9900 . ?
C10A H10A 0.9800 . ?
C10A H10B 0.9800 . ?
C10A H10C 0.9800 . ?
C11A C12A 1.501(9) . ?
C11A C14A 1.525(9) . ?
C11A H11A 1.0000 . ?
C12A C13A 1.526(9) . ?
C12A H12A 0.9900 . ?
C12A H12B 0.9900 . ?
C13A H13A 0.9800 . ?
C13A H13B 0.9800 . ?
C13A H13C 0.9800 . ?
C14A H14A 0.9800 . ?
C14A H14B 0.9800 . ?
C14A H14C 0.9800 . ?
O1B C2B 1.240(7) . ?
O2B N1B 1.395(6) . ?
O2B H2OB 0.8400 . ?
O3B C4B 1.223(7) . ?
O4B C6B 1.235(8) . ?
O5B N3B 1.394(7) . ?
O5B H5OB 0.8400 . ?
O6B C8B 1.330(8) . ?
O6B C9B 1.461(9) . ?
O7B C8B 1.196(8) . ?
N1B C2B 1.333(8) . ?
N1B C3B 1.430(8) . ?
N2B C4B 1.336(8) . ?
N2B C5B 1.465(8) . ?
N2B H2NB 0.8800 . ?
N3B C6B 1.359(9) . ?
N3B C7B 1.432(9) . ?
C1B C2B 1.494(9) . ?
C1B H1D 0.9800 . ?
C1B H1E 0.9800 . ?
C1B H1F 0.9800 . ?
C3B C4B 1.528(9) . ?
C3B H3C 0.9900 . ?
C3B H3D 0.9900 . ?
C5B C6B 1.509(10) . ?
C5B C11B 1.542(9) . ?
C5B H5B 1.0000 . ?
C7B C8B 1.517(9) . ?
C7B H7C 0.9900 . ?
C7B H7D 0.9900 . ?
C9B C10B 1.485(12) . ?
C9B H9C 0.9900 . ?
C9B H9D 0.9900 . ?
C10B H10D 0.9800 . ?
C10B H10E 0.9800 . ?
C10B H10F 0.9800 . ?
C11B C14B 1.509(9) . ?
C11B C12B 1.535(9) . ?
C11B H11B 1.0000 . ?
C12B C13B 1.537(9) . ?
C12B H12C 0.9900 . ?
C12B H12D 0.9900 . ?
C13B H13D 0.9800 . ?
C13B H13E 0.9800 . ?
C13B H13F 0.9800 . ?
C14B H14D 0.9800 . ?
C14B H14E 0.9800 . ?
C14B H14F 0.9800 . ?

loop_
_geom_hbond_atom_site_label_D
_geom_hbond_atom_site_label_H
_geom_hbond_atom_site_label_A
_geom_hbond_distance_DH
_geom_hbond_distance_HA
_geom_hbond_distance_DA
_geom_hbond_angle_DHA
_geom_hbond_site_symmetry_A
_geom_hbond_publ_flag
O2A H2OA O1A 0.84 1.82 2.608(6) 156.4 2_657 yes
O5A H5OA O4B 0.84 1.77 2.591(7) 164.1 . yes
N2A H2NA O3B 0.88 2.05 2.916(6) 168.6 1_655 yes
C1A H1A O1A 0.98 2.52 3.241(8) 130.2 2_657 yes
C1A H1A O2B 0.98 2.65 3.201(8) 116.0 . yes
C1A H1C O3A 0.98 2.54 3.473(8) 158.9 2_647 yes
C3A H3B O3B 0.99 2.52 3.277(7) 133.6 1_655 yes
C7A H7A O7B 0.99 2.54 3.466(9) 156.6 . yes
C10A H10C O7A 0.98 2.59 3.511(12) 157.6 2_746 yes
O2B H2OB O1B 0.84 1.79 2.618(6) 167.6 2_547 yes
O5B H5OB O4A 0.84 1.77 2.608(6) 172.8 1_455 yes
N2B H2NB O3A 0.88 2.10 2.968(7) 168.9 . yes
C1B H1D O3B 0.98 2.39 3.350(7) 165.3 2_557 yes
C1B H1F O2A 0.98 2.58 3.216(8) 122.3 1_455 yes
C1B H1F O1B 0.98 2.60 3.206(7) 120.1 2_547 yes
C3B H3C O3A 0.99 2.56 3.386(7) 141.3 . yes
C7B H7D O7A 0.99 2.63 3.580(9) 159.8 1_455 yes
C9B H9C O5A 0.99 2.48 3.242(10) 133.9 2_646 yes
C10B H10F O7B 0.98 2.54 3.487(9) 162.3 2_656 yes

loop_
_geom_torsion_atom_site_label_1
_geom_torsion_atom_site_label_2
_geom_torsion_atom_site_label_3
_geom_torsion_atom_site_label_4
_geom_torsion
_geom_torsion_site_symmetry_1
_geom_torsion_site_symmetry_2
_geom_torsion_site_symmetry_3
_geom_torsion_site_symmetry_4
_geom_torsion_publ_flag
O2A N1A C2A O1A -179.5(5) . . . . ?
C3A N1A C2A O1A -8.1(9) . . . . ?
O2A N1A C2A C1A 0.1(8) . . . . ?
C3A N1A C2A C1A 171.5(5) . . . . ?
C2A N1A C3A C4A 106.0(6) . . . . ?
O2A N1A C3A C4A -82.0(6) . . . . ?
C5A N2A C4A O3A -4.7(9) . . . . ?
C5A N2A C4A C3A 172.2(5) . . . . ?
N1A C3A C4A O3A -25.9(8) . . . . ?
N1A C3A C4A N2A 157.2(5) . . . . ?
C4A N2A C5A C6A -120.5(6) . . . . ?
C4A N2A C5A C11A 117.1(6) . . . . ?
O5A N3A C6A O4A -171.8(5) . . . . ?
C7A N3A C6A O4A -10.7(9) . . . . ?
O5A N3A C6A C5A 9.8(8) . . . . ?
C7A N3A C6A C5A 170.9(5) . . . . ?
N2A C5A C6A O4A -29.9(8) . . . . ?
C11A C5A C6A O4A 94.4(7) . . . . ?
N2A C5A C6A N3A 148.4(5) . . . . ?
C11A C5A C6A N3A -87.3(7) . . . . ?
C6A N3A C7A C8A -95.5(8) . . . . ?
O5A N3A C7A C8A 66.8(7) . . . . ?
C9A O6A C8A O7A -6.5(12) . . . . ?
C9A O6A C8A C7A 173.8(7) . . . . ?
N3A C7A C8A O7A 19.7(11) . . . . ?
N3A C7A C8A O6A -160.7(6) . . . . ?
C8A O6A C9A C10A 87.7(11) . . . . ?
N2A C5A C11A C12A -64.8(7) . . . . ?
C6A C5A C11A C12A 173.5(6) . . . . ?
N2A C5A C11A C14A 61.2(7) . . . . ?
C6A C5A C11A C14A -60.5(8) . . . . ?
C14A C11A C12A C13A 62.3(8) . . . . ?
C5A C11A C12A C13A -172.2(6) . . . . ?
O2B N1B C2B O1B 179.6(5) . . . . ?
C3B N1B C2B O1B 2.2(9) . . . . ?
O2B N1B C2B C1B 2.3(8) . . . . ?
C3B N1B C2B C1B -175.0(5) . . . . ?
C2B N1B C3B C4B -109.6(6) . . . . ?
O2B N1B C3B C4B 72.9(6) . . . . ?
C5B N2B C4B O3B -1.5(9) . . . . ?
C5B N2B C4B C3B 179.9(5) . . . . ?
N1B C3B C4B O3B 37.0(7) . . . . ?
N1B C3B C4B N2B -144.3(5) . . . . ?
C4B N2B C5B C6B 122.3(6) . . . . ?
C4B N2B C5B C11B -113.0(6) . . . . ?
O5B N3B C6B O4B 165.9(5) . . . . ?
C7B N3B C6B O4B 7.2(9) . . . . ?
O5B N3B C6B C5B -19.5(8) . . . . ?
C7B N3B C6B C5B -178.3(5) . . . . ?
N2B C5B C6B O4B 36.9(8) . . . . ?
C11B C5B C6B O4B -84.9(7) . . . . ?
N2B C5B C6B N3B -137.4(6) . . . . ?
C11B C5B C6B N3B 100.8(7) . . . . ?
C6B N3B C7B C8B 83.7(8) . . . . ?
O5B N3B C7B C8B -76.1(7) . . . . ?
C9B O6B C8B O7B 4.1(10) . . . . ?
C9B O6B C8B C7B -176.5(7) . . . . ?
N3B C7B C8B O7B -7.4(10) . . . . ?
N3B C7B C8B O6B 173.1(5) . . . . ?
C8B O6B C9B C10B 179.3(6) . . . . ?
N2B C5B C11B C14B -61.9(8) . . . . ?
C6B C5B C11B C14B 57.7(8) . . . . ?
N2B C5B C11B C12B 170.1(5) . . . . ?
C6B C5B C11B C12B -70.3(7) . . . . ?
C14B C11B C12B C13B 66.2(8) . . . . ?
C5B C11B C12B C13B -165.6(6) . . . . ?
